data_4317290
loop_
_publ_author_name
'Lisa F. Szczepura'
'David L. Cede\~no'
'Dean B. Johnson'
'Robert McDonald'
'Stanley A. Knott'
'Kristen M. Jeans'
'Jessica L. Durham'

_publ_section_title
;
 Substitution of the Terminal Chloride Ligands of [Re6S8Cl6]4- with
 Triethylphosphine: Photophysical and Electrochemical Properties of a New
 Series of [Re6S8]2+ Based Clusters
;
_journal_name_full 'Inorganic Chemistry'
_journal_page_first 11386
_journal_page_last 11394
_journal_paper_doi 10.1021/ic101348h
_journal_volume 49
_journal_year 2010
_chemical_formula_moiety 'C12 H30 Cl4 P2 Re6 S8, 2(C16 H36 N), 3(C7 H8)'
_chemical_formula_sum 'C65 H126 Cl4 N2 P2 Re6 S8'
_chemical_formula_weight 2513.10
_chemical_name_systematic
;
?
;
_space_group_IT_number 15
_symmetry_cell_setting monoclinic
_symmetry_space_group_name_Hall '-C 2yc'
_symmetry_space_group_name_H-M 'C 1 2/c 1'
_atom_sites_solution_hydrogens geom
_atom_sites_solution_primary direct
_atom_sites_solution_secondary difmap
_audit_creation_method SHELXL-97
_cell_angle_alpha 90.00
_cell_angle_beta 96.316(2)
_cell_angle_gamma 90.00
_cell_formula_units_Z 4
_cell_length_a 24.186(3)
_cell_length_b 19.144(2)
_cell_length_c 18.3863(19)
_cell_measurement_reflns_used 7202
_cell_measurement_temperature 193(2)
_cell_measurement_theta_max 27.41
_cell_measurement_theta_min 2.23
_cell_volume 8461.5(16)
_computing_cell_refinement 'Bruker SAINT (Bruker, 1997)'
_computing_data_collection 'Bruker SMART (Bruker, 1997)'
_computing_data_reduction 'Bruker SAINT (Bruker, 1997)'
_computing_molecular_graphics 'Bruker SHELXTL (Bruker, 1997)'
_computing_publication_material 'Bruker SHELXTL (Bruker, 1997)'
_computing_structure_refinement 'SHELXL-97 (Sheldrick, 2008)'
_computing_structure_solution 'SHELXS-97 (Sheldrick, 1990)'
_diffrn_ambient_temperature 193(2)
_diffrn_detector_area_resol_mean 8.192
_diffrn_measured_fraction_theta_full 0.995
_diffrn_measured_fraction_theta_max 0.995
_diffrn_measurement_device_type 'Bruker PLATFORM diffractometer/SMART 1000 CCD area detector'
_diffrn_measurement_method '\w scans'
_diffrn_radiation_monochromator graphite
_diffrn_radiation_source 'fine-focus sealed tube'
_diffrn_radiation_type MoK\a
_diffrn_radiation_wavelength 0.71073
_diffrn_reflns_av_R_equivalents 0.0349
_diffrn_reflns_av_sigmaI/netI 0.0288
_diffrn_reflns_limit_h_max 31
_diffrn_reflns_limit_h_min -31
_diffrn_reflns_limit_k_max 24
_diffrn_reflns_limit_k_min -24
_diffrn_reflns_limit_l_max 23
_diffrn_reflns_limit_l_min -23
_diffrn_reflns_number 36905
_diffrn_reflns_theta_full 27.53
_diffrn_reflns_theta_max 27.53
_diffrn_reflns_theta_min 1.70
_exptl_absorpt_coefficient_mu 8.946
_exptl_absorpt_correction_T_max 0.3286
_exptl_absorpt_correction_T_min 0.0693
_exptl_absorpt_correction_type integration
_exptl_absorpt_process_details 'Bruker SHELXTL (Bruker, 2003)'
_exptl_crystal_colour orange
_exptl_crystal_density_diffrn 1.973
_exptl_crystal_density_method 'not measured'
_exptl_crystal_description prism
_exptl_crystal_F_000 4824
_exptl_crystal_size_max 0.64
_exptl_crystal_size_mid 0.44
_exptl_crystal_size_min 0.16
_refine_diff_density_max 2.501
_refine_diff_density_min -0.731
_refine_diff_density_rms 0.162
_refine_ls_extinction_method none
_refine_ls_goodness_of_fit_ref 1.066
_refine_ls_hydrogen_treatment constr
_refine_ls_matrix_type full
_refine_ls_number_parameters 348
_refine_ls_number_reflns 9687
_refine_ls_number_restraints 11
_refine_ls_restrained_S_all 1.066
_refine_ls_R_factor_all 0.0372
_refine_ls_R_factor_gt 0.0264
_refine_ls_shift/su_max 0.002
_refine_ls_shift/su_mean 0.000
_refine_ls_structure_factor_coef Fsqd
_refine_ls_weighting_details 'calc w=1/[\s^2^(Fo^2^)+(0.0386P)^2^+22.9912P] where P=(Fo^2^+2Fc^2^)/3'
_refine_ls_weighting_scheme calc
_refine_ls_wR_factor_gt 0.0673
_refine_ls_wR_factor_ref 0.0735
_reflns_number_gt 8144
_reflns_number_total 9687
_reflns_threshold_expression I>2\s(I)
_cod_data_source_file ic101348h_si_002_1.cif
_cod_data_source_block isu0805
_cod_depositor_comments
;
The following automatic conversions were performed:

'_symmetry_cell_setting' value 'Monoclinic' changed to 'monoclinic'
according to the built-in table from CIF Core dictionary named
'cif_core.dic' version 2.4.1 from 2010-06-29.

Automatic conversion script
Id: cif_fix_values 1646 2011-03-28 12:23:43Z adriana 
;
_cod_original_cell_volume 8461.6(15)
_cod_original_sg_symbol_H-M 'C 2/c'
_cod_database_code 4317290

loop_
_symmetry_equiv_pos_as_xyz
'x, y, z'
'-x, y, -z+1/2'
'x+1/2, y+1/2, z'
'-x+1/2, y+1/2, -z+1/2'
'-x, -y, -z'
'x, -y, z-1/2'
'-x+1/2, -y+1/2, -z'
'x+1/2, -y+1/2, z-1/2'

loop_
_atom_site_label
_atom_site_type_symbol
_atom_site_fract_x
_atom_site_fract_y
_atom_site_fract_z
_atom_site_U_iso_or_equiv
_atom_site_adp_type
_atom_site_occupancy
_atom_site_symmetry_multiplicity
_atom_site_calc_flag
_atom_site_refinement_flags
_atom_site_disorder_assembly
_atom_site_disorder_group
Re1 Re 0.269719(8) 0.157415(9) -0.006334(9) 0.02862(5) Uani 1 1 d . . .
Re2 Re 0.257755(8) 0.243656(9) 0.100642(9) 0.02879(5) Uani 1 1 d . . .
Re3 Re 0.176852(8) 0.224780(9) -0.002596(9) 0.02886(5) Uani 1 1 d . . .
Cl1 Cl 0.29539(6) 0.03521(6) -0.01583(7) 0.0432(3) Uani 1 1 d . . .
Cl2 Cl 0.26703(6) 0.23576(7) 0.23345(6) 0.0437(3) Uani 1 1 d . . .
S1 S 0.20706(5) 0.13555(6) 0.08427(6) 0.0341(2) Uani 1 1 d . . .
S2 S 0.34360(5) 0.18248(6) 0.08940(6) 0.0340(2) Uani 1 1 d . . .
S3 S 0.19273(5) 0.14748(6) -0.10101(6) 0.0331(2) Uani 1 1 d . . .
S4 S 0.17064(5) 0.30582(6) 0.09545(6) 0.0326(2) Uani 1 1 d . . .
P P 0.07928(6) 0.18880(8) 0.00215(8) 0.0463(3) Uani 1 1 d . . .
C11 C 0.0654(3) 0.1703(4) 0.0982(4) 0.074(2) Uani 1 1 d . . .
H11A H 0.0935 0.1361 0.1192 0.088 Uiso 1 1 calc R . .
H11B H 0.0717 0.2140 0.1266 0.088 Uiso 1 1 calc R . .
C12 C 0.0101(3) 0.1433(5) 0.1103(5) 0.090(3) Uani 1 1 d . . .
H12A H 0.0086 0.1357 0.1627 0.108 Uiso 1 1 calc R . .
H12B H 0.0034 0.0990 0.0841 0.108 Uiso 1 1 calc R . .
H12C H -0.0184 0.1773 0.0921 0.108 Uiso 1 1 calc R . .
C13 C 0.0567(3) 0.1100(4) -0.0474(5) 0.082(2) Uani 1 1 d . . .
H13A H 0.0165 0.1036 -0.0435 0.099 Uiso 1 1 calc R . .
H13B H 0.0610 0.1174 -0.0997 0.099 Uiso 1 1 calc R . .
C14 C 0.0858(4) 0.0439(5) -0.0236(5) 0.102(3) Uani 1 1 d . . .
H14A H 0.0700 0.0052 -0.0540 0.122 Uiso 1 1 calc R . .
H14B H 0.0810 0.0347 0.0278 0.122 Uiso 1 1 calc R . .
H14C H 0.1255 0.0484 -0.0289 0.122 Uiso 1 1 calc R . .
C15 C 0.0266(4) 0.2500(5) -0.0332(6) 0.095(3) Uani 1 1 d . . .
H15A H 0.0315 0.2607 -0.0847 0.114 Uiso 1 1 calc R . .
H15B H -0.0104 0.2281 -0.0325 0.114 Uiso 1 1 calc R . .
C16 C 0.0280(4) 0.3145(6) 0.0079(6) 0.110(3) Uani 1 1 d . . .
H16A H -0.0016 0.3456 -0.0137 0.132 Uiso 1 1 calc R . .
H16B H 0.0642 0.3372 0.0064 0.132 Uiso 1 1 calc R . .
H16C H 0.0223 0.3045 0.0588 0.132 Uiso 1 1 calc R . .
N N 0.21725(18) 0.4740(2) 0.2733(2) 0.0375(9) Uani 1 1 d . . .
C21 C 0.2567(2) 0.4855(3) 0.2157(3) 0.0428(12) Uani 1 1 d . . .
H21A H 0.2794 0.4427 0.2126 0.051 Uiso 1 1 calc R . .
H21B H 0.2344 0.4918 0.1677 0.051 Uiso 1 1 calc R . .
C22 C 0.2957(3) 0.5473(3) 0.2290(3) 0.0502(14) Uani 1 1 d . . .
H22A H 0.2738 0.5903 0.2344 0.060 Uiso 1 1 calc R . .
H22B H 0.3205 0.5400 0.2749 0.060 Uiso 1 1 calc R . .
C23 C 0.3302(3) 0.5556(4) 0.1657(4) 0.071(2) Uani 1 1 d . . .
H23A H 0.3507 0.5117 0.1592 0.085 Uiso 1 1 calc R . .
H23B H 0.3052 0.5642 0.1203 0.085 Uiso 1 1 calc R . .
C24 C 0.3709(4) 0.6147(5) 0.1777(6) 0.103(3) Uani 1 1 d . . .
H24A H 0.3923 0.6184 0.1356 0.124 Uiso 1 1 calc R . .
H24B H 0.3963 0.6058 0.2221 0.124 Uiso 1 1 calc R . .
H24C H 0.3507 0.6584 0.1834 0.124 Uiso 1 1 calc R . .
C25 C 0.2486(2) 0.4639(3) 0.3484(3) 0.0449(12) Uani 1 1 d . . .
H25A H 0.2215 0.4510 0.3827 0.054 Uiso 1 1 calc R . .
H25B H 0.2652 0.5093 0.3649 0.054 Uiso 1 1 calc R . .
C26 C 0.2946(3) 0.4095(3) 0.3544(3) 0.0543(15) Uani 1 1 d . . .
H26A H 0.2790 0.3635 0.3386 0.065 Uiso 1 1 calc R . .
H26B H 0.3231 0.4224 0.3220 0.065 Uiso 1 1 calc R . .
C27 C 0.3209(3) 0.4052(5) 0.4325(4) 0.087(3) Uani 1 1 d . . .
H27A H 0.2932 0.3863 0.4631 0.105 Uiso 1 1 calc R . .
H27B H 0.3306 0.4530 0.4501 0.105 Uiso 1 1 calc R . .
C28 C 0.3724(4) 0.3604(6) 0.4430(5) 0.106(3) Uani 1 1 d . . .
H28A H 0.3874 0.3606 0.4948 0.127 Uiso 1 1 calc R . .
H28B H 0.4004 0.3789 0.4134 0.127 Uiso 1 1 calc R . .
H28C H 0.3630 0.3124 0.4277 0.127 Uiso 1 1 calc R . .
C29 C 0.1838(2) 0.4091(3) 0.2496(3) 0.0431(12) Uani 1 1 d . . .
H29A H 0.1670 0.4159 0.1985 0.052 Uiso 1 1 calc R . .
H29B H 0.2097 0.3691 0.2499 0.052 Uiso 1 1 calc R . .
C30 C 0.1384(3) 0.3900(4) 0.2952(5) 0.072(2) Uani 1 1 d . . .
H30A H 0.1106 0.4282 0.2927 0.087 Uiso 1 1 calc R . .
H30B H 0.1542 0.3847 0.3468 0.087 Uiso 1 1 calc R . .
C31 C 0.1099(3) 0.3227(4) 0.2690(4) 0.072(2) Uani 1 1 d . . .
H31A H 0.0926 0.3294 0.2182 0.086 Uiso 1 1 calc R . .
H31B H 0.1384 0.2857 0.2684 0.086 Uiso 1 1 calc R . .
C32 C 0.0667(4) 0.2989(5) 0.3145(7) 0.128(4) Uani 1 1 d . . .
H32A H 0.0497 0.2557 0.2939 0.153 Uiso 1 1 calc R . .
H32B H 0.0381 0.3350 0.3152 0.153 Uiso 1 1 calc R . .
H32C H 0.0837 0.2901 0.3646 0.153 Uiso 1 1 calc R . .
C33 C 0.1790(2) 0.5369(3) 0.2779(3) 0.0440(12) Uani 1 1 d . B .
H33A H 0.1533 0.5269 0.3149 0.053 Uiso 1 1 calc R . .
H33B H 0.2019 0.5776 0.2954 0.053 Uiso 1 1 calc R . .
C34 C 0.1456(3) 0.5561(4) 0.2083(4) 0.072(2) Uani 1 1 d D . .
H34A H 0.1245 0.5143 0.1895 0.086 Uiso 1 1 calc R A 1
H34B H 0.1715 0.5684 0.1722 0.086 Uiso 1 1 calc R A 1
C35A C 0.1047(10) 0.6161(15) 0.212(2) 0.089(13) Uani 0.60 1 d PD B 1
H35A H 0.0783 0.6020 0.2468 0.107 Uiso 0.60 1 calc PR B 1
H35B H 0.1261 0.6562 0.2344 0.107 Uiso 0.60 1 calc PR B 1
C36A C 0.0738(8) 0.6405(8) 0.1510(8) 0.121(7) Uani 0.60 1 d PD B 1
H36A H 0.0489 0.6775 0.1646 0.145 Uiso 0.60 1 calc PR B 1
H36B H 0.0517 0.6022 0.1273 0.145 Uiso 0.60 1 calc PR B 1
H36C H 0.0986 0.6593 0.1170 0.145 Uiso 0.60 1 calc PR B 1
C35B C 0.1040(10) 0.6114(15) 0.226(3) 0.054(9) Uani 0.40 1 d PD B 2
H35C H 0.1259 0.6484 0.2539 0.065 Uiso 0.40 1 calc PR B 2
H35D H 0.0888 0.6324 0.1792 0.065 Uiso 0.40 1 calc PR B 2
C36B C 0.0597(11) 0.5981(14) 0.2639(15) 0.118(9) Uani 0.40 1 d PD B 2
H36D H 0.0360 0.6397 0.2630 0.142 Uiso 0.40 1 calc PR B 2
H36E H 0.0729 0.5862 0.3146 0.142 Uiso 0.40 1 calc PR B 2
H36F H 0.0383 0.5590 0.2409 0.142 Uiso 0.40 1 calc PR B 2
C10S C 0.4171(5) 0.3025(8) 0.2533(12) 0.116(3) Uiso 0.50 1 d PD C -1
H10A H 0.3963 0.3159 0.2940 0.139 Uiso 0.50 1 calc PR C -1
H10B H 0.4275 0.2531 0.2579 0.139 Uiso 0.50 1 calc PR C -1
H10C H 0.3937 0.3099 0.2069 0.139 Uiso 0.50 1 calc PR C -1
C11S C 0.4693(4) 0.3470(6) 0.2549(11) 0.116(3) Uiso 0.50 1 d PGD C -1
C12S C 0.4659(5) 0.4194(6) 0.2559(12) 0.116(3) Uiso 0.50 1 d PGD C -1
H12S H 0.4310 0.4416 0.2586 0.139 Uiso 0.50 1 calc PR C -1
C13S C 0.5135(6) 0.4595(5) 0.2529(13) 0.116(3) Uiso 0.50 1 d PG C -1
H13S H 0.5112 0.5090 0.2536 0.139 Uiso 0.50 1 calc PR C -1
C14S C 0.5645(5) 0.4270(6) 0.2490(10) 0.116(3) Uiso 0.50 1 d PG C -1
H14S H 0.5971 0.4544 0.2470 0.139 Uiso 0.50 1 calc PR C -1
C15S C 0.5679(4) 0.3546(6) 0.2481(9) 0.116(3) Uiso 0.50 1 d PG C -1
H15S H 0.6028 0.3324 0.2454 0.139 Uiso 0.50 1 calc PR C -1
C16S C 0.5203(5) 0.3145(5) 0.2510(12) 0.116(3) Uiso 0.50 1 d PGD C -1
H16S H 0.5226 0.2650 0.2504 0.139 Uiso 0.50 1 calc PR C -1
C20S C 0.3298(7) 0.1633(10) 0.4868(11) 0.121(3) Uiso 0.50 1 d PD D -1
H20A H 0.3278 0.1460 0.4364 0.146 Uiso 0.50 1 calc PR D -1
H20B H 0.3267 0.1239 0.5202 0.146 Uiso 0.50 1 calc PR D -1
H20C H 0.3655 0.1870 0.4995 0.146 Uiso 0.50 1 calc PR D -1
C21S C 0.2825(6) 0.2144(9) 0.4935(8) 0.121(3) Uiso 0.50 1 d PGD D -1
C22S C 0.2441(6) 0.2256(9) 0.4327(8) 0.121(3) Uiso 0.50 1 d PGD D -1
H22S H 0.2487 0.2036 0.3875 0.146 Uiso 0.50 1 calc PR D -1
C23S C 0.1987(6) 0.2692(8) 0.4381(9) 0.121(3) Uiso 0.50 1 d PG D -1
H23S H 0.1724 0.2769 0.3965 0.146 Uiso 0.50 1 calc PR D -1
C24S C 0.1919(6) 0.3015(8) 0.5042(11) 0.121(3) Uiso 0.50 1 d PG D -1
H24S H 0.1609 0.3313 0.5079 0.146 Uiso 0.50 1 calc PR D -1
C25S C 0.2303(7) 0.2902(8) 0.5649(9) 0.121(3) Uiso 0.50 1 d PG D -1
H25S H 0.2257 0.3123 0.6101 0.146 Uiso 0.50 1 calc PR D -1
C26S C 0.2757(6) 0.2467(9) 0.5596(8) 0.121(3) Uiso 0.50 1 d PGD D -1
H26S H 0.3020 0.2390 0.6011 0.146 Uiso 0.50 1 calc PR D -1
C30S C 0.0501(10) 0.4991(15) -0.0919(10) 0.156(4) Uiso 0.50 1 d PD E -1
H30C H 0.0787 0.4636 -0.0968 0.187 Uiso 0.50 1 calc PR E -1
H30D H 0.0673 0.5455 -0.0896 0.187 Uiso 0.50 1 calc PR E -1
H30E H 0.0217 0.4966 -0.1341 0.187 Uiso 0.50 1 calc PR E -1
C31S C 0.0235(7) 0.4860(12) -0.0227(8) 0.156(4) Uiso 0.50 1 d PGD E -1
C32S C 0.0555(6) 0.4609(9) 0.0393(9) 0.156(4) Uiso 0.50 1 d PGD E -1
H32S H 0.0938 0.4507 0.0375 0.187 Uiso 0.50 1 calc PR E -1
C33S C 0.0315(8) 0.4508(9) 0.1037(8) 0.156(4) Uiso 0.50 1 d PG E -1
H33S H 0.0533 0.4336 0.1461 0.187 Uiso 0.50 1 calc PR E -1
C34S C -0.0245(9) 0.4658(9) 0.1063(8) 0.156(4) Uiso 0.50 1 d PG E -1
H34S H -0.0409 0.4589 0.1503 0.187 Uiso 0.50 1 calc PR E -1
C35S C -0.0565(6) 0.4909(10) 0.0443(10) 0.156(4) Uiso 0.50 1 d PG E -1
H35S H -0.0947 0.5012 0.0460 0.187 Uiso 0.50 1 calc PR E -1
C36S C -0.0324(7) 0.5010(11) -0.0202(8) 0.156(4) Uiso 0.50 1 d PGD E -1
H36S H -0.0543 0.5182 -0.0625 0.187 Uiso 0.50 1 calc PR E -1

loop_
_atom_site_aniso_label
_atom_site_aniso_U_11
_atom_site_aniso_U_22
_atom_site_aniso_U_33
_atom_site_aniso_U_23
_atom_site_aniso_U_13
_atom_site_aniso_U_12
Re1 0.03368(10) 0.03164(9) 0.02111(9) 0.00230(6) 0.00553(7) 0.00001(7)
Re2 0.03423(10) 0.03440(10) 0.01818(9) 0.00255(6) 0.00478(7) -0.00010(7)
Re3 0.03053(10) 0.03460(10) 0.02195(9) 0.00132(7) 0.00508(7) -0.00180(7)
Cl1 0.0572(8) 0.0356(6) 0.0378(6) 0.0005(5) 0.0102(6) 0.0074(5)
Cl2 0.0603(8) 0.0500(7) 0.0210(5) 0.0042(5) 0.0058(5) 0.0050(6)
S1 0.0408(7) 0.0358(6) 0.0269(5) 0.0057(5) 0.0094(5) -0.0018(5)
S2 0.0355(6) 0.0410(6) 0.0251(5) 0.0030(5) 0.0012(5) 0.0040(5)
S3 0.0351(6) 0.0385(6) 0.0256(5) -0.0026(4) 0.0035(5) -0.0026(5)
S4 0.0353(6) 0.0394(6) 0.0240(5) -0.0007(4) 0.0076(4) -0.0011(5)
P 0.0341(7) 0.0588(9) 0.0465(8) -0.0022(7) 0.0068(6) -0.0082(6)
C11 0.057(4) 0.078(5) 0.090(5) 0.013(4) 0.028(4) -0.003(3)
C12 0.069(5) 0.103(6) 0.104(6) 0.007(5) 0.041(5) -0.006(5)
C13 0.063(5) 0.100(6) 0.088(5) -0.024(5) 0.026(4) -0.034(4)
C14 0.110(8) 0.079(6) 0.124(8) -0.024(5) 0.048(6) -0.039(5)
C15 0.058(5) 0.106(7) 0.118(8) 0.017(6) -0.003(5) 0.005(5)
C16 0.064(6) 0.134(9) 0.132(9) 0.018(8) 0.011(6) 0.008(6)
N 0.044(2) 0.034(2) 0.035(2) -0.0066(17) 0.0062(18) 0.0016(18)
C21 0.054(3) 0.041(3) 0.034(3) -0.007(2) 0.008(2) -0.004(2)
C22 0.064(4) 0.042(3) 0.046(3) -0.010(2) 0.015(3) -0.010(3)
C23 0.084(5) 0.067(4) 0.066(4) -0.010(3) 0.032(4) -0.021(4)
C24 0.096(7) 0.089(6) 0.133(8) -0.010(6) 0.049(6) -0.041(5)
C25 0.054(3) 0.048(3) 0.033(3) -0.005(2) 0.004(2) 0.005(2)
C26 0.055(4) 0.060(4) 0.049(3) 0.004(3) 0.004(3) 0.009(3)
C27 0.067(5) 0.125(7) 0.068(5) 0.020(5) -0.007(4) 0.025(5)
C28 0.082(6) 0.137(9) 0.095(6) 0.021(6) -0.001(5) 0.035(6)
C29 0.046(3) 0.034(2) 0.051(3) -0.009(2) 0.009(2) -0.001(2)
C30 0.071(5) 0.057(4) 0.095(5) -0.016(4) 0.039(4) -0.015(3)
C31 0.070(5) 0.052(4) 0.097(5) -0.008(4) 0.029(4) -0.012(3)
C32 0.115(8) 0.095(7) 0.191(12) -0.025(7) 0.091(8) -0.037(6)
C33 0.048(3) 0.036(3) 0.048(3) -0.013(2) 0.007(2) 0.006(2)
C34 0.087(5) 0.064(4) 0.060(4) -0.010(3) -0.010(4) 0.026(4)
C35A 0.088(19) 0.095(18) 0.08(2) 0.010(11) -0.005(12) 0.025(13)
C36A 0.150(16) 0.099(11) 0.099(11) -0.012(9) -0.059(11) 0.056(11)
C35B 0.060(19) 0.043(12) 0.053(15) -0.012(11) -0.023(11) 0.023(11)
C36B 0.11(2) 0.098(19) 0.14(2) -0.005(17) -0.02(2) 0.001(16)

loop_
_atom_type_symbol
_atom_type_description
_atom_type_scat_dispersion_real
_atom_type_scat_dispersion_imag
_atom_type_scat_source
C C 0.0033 0.0016 'International Tables Vol C Tables 4.2.6.8 and 6.1.1.4'
H H 0.0000 0.0000 'International Tables Vol C Tables 4.2.6.8 and 6.1.1.4'
N N 0.0061 0.0033 'International Tables Vol C Tables 4.2.6.8 and 6.1.1.4'
P P 0.1023 0.0942 'International Tables Vol C Tables 4.2.6.8 and 6.1.1.4'
S S 0.1246 0.1234 'International Tables Vol C Tables 4.2.6.8 and 6.1.1.4'
Cl Cl 0.1484 0.1585 'International Tables Vol C Tables 4.2.6.8 and 6.1.1.4'
Re Re -1.0185 7.2310 'International Tables Vol C Tables 4.2.6.8 and 6.1.1.4'

loop_
_geom_angle_atom_site_label_1
_geom_angle_atom_site_label_2
_geom_angle_atom_site_label_3
_geom_angle
_geom_angle_site_symmetry_1
_geom_angle_site_symmetry_3
_geom_angle_publ_flag
S4 Re1 S1 172.94(4) 7 . ?
S4 Re1 S3 90.27(4) 7 . ?
S1 Re1 S3 89.48(4) . . ?
S4 Re1 S2 89.28(4) 7 . ?
S1 Re1 S2 90.10(4) . . ?
S3 Re1 S2 172.87(4) . . ?
S4 Re1 Cl1 93.19(4) 7 . ?
S1 Re1 Cl1 93.87(4) . . ?
S3 Re1 Cl1 93.17(4) . . ?
S2 Re1 Cl1 93.97(4) . . ?
S4 Re1 Re3 57.10(3) 7 7 ?
S1 Re1 Re3 117.00(3) . 7 ?
S3 Re1 Re3 116.97(3) . 7 ?
S2 Re1 Re3 57.17(3) . 7 ?
Cl1 Re1 Re3 135.33(4) . 7 ?
S4 Re1 Re3 117.26(3) 7 . ?
S1 Re1 Re3 57.07(3) . . ?
S3 Re1 Re3 57.13(3) . . ?
S2 Re1 Re3 117.05(3) . . ?
Cl1 Re1 Re3 135.07(3) . . ?
Re3 Re1 Re3 89.593(11) 7 . ?
S4 Re1 Re2 57.42(3) 7 7 ?
S1 Re1 Re2 116.94(3) . 7 ?
S3 Re1 Re2 57.09(3) . 7 ?
S2 Re1 Re2 117.07(3) . 7 ?
Cl1 Re1 Re2 134.45(3) . 7 ?
Re3 Re1 Re2 59.933(8) 7 7 ?
Re3 Re1 Re2 59.900(8) . 7 ?
S4 Re1 Re2 116.95(3) 7 . ?
S1 Re1 Re2 57.19(3) . . ?
S3 Re1 Re2 116.95(3) . . ?
S2 Re1 Re2 57.25(3) . . ?
Cl1 Re1 Re2 135.52(3) . . ?
Re3 Re1 Re2 59.872(8) 7 . ?
Re3 Re1 Re2 59.854(7) . . ?
Re2 Re1 Re2 90.024(11) 7 . ?
S3 Re2 S1 173.02(4) 7 . ?
S3 Re2 S2 89.31(4) 7 . ?
S1 Re2 S2 90.18(4) . . ?
S3 Re2 S4 90.29(4) 7 . ?
S1 Re2 S4 89.34(4) . . ?
S2 Re2 S4 172.85(4) . . ?
S3 Re2 Cl2 93.45(4) 7 . ?
S1 Re2 Cl2 93.53(4) . . ?
S2 Re2 Cl2 94.05(4) . . ?
S4 Re2 Cl2 93.10(4) . . ?
S3 Re2 Re3 57.24(3) 7 7 ?
S1 Re2 Re3 117.00(3) . 7 ?
S2 Re2 Re3 57.17(3) . 7 ?
S4 Re2 Re3 116.98(3) . 7 ?
Cl2 Re2 Re3 135.68(4) . 7 ?
S3 Re2 Re3 117.25(3) 7 . ?
S1 Re2 Re3 57.09(3) . . ?
S2 Re2 Re3 117.14(3) . . ?
S4 Re2 Re3 56.99(3) . . ?
Cl2 Re2 Re3 134.75(4) . . ?
Re3 Re2 Re3 89.568(11) 7 . ?
S3 Re2 Re1 57.44(3) 7 7 ?
S1 Re2 Re1 116.92(3) . 7 ?
S2 Re2 Re1 117.07(3) . 7 ?
S4 Re2 Re1 57.12(3) . 7 ?
Cl2 Re2 Re1 134.61(3) . 7 ?
Re3 Re2 Re1 59.923(8) 7 7 ?
Re3 Re2 Re1 59.867(8) . 7 ?
S3 Re2 Re1 117.03(3) 7 . ?
S1 Re2 Re1 57.24(3) . . ?
S2 Re2 Re1 57.33(3) . . ?
S4 Re2 Re1 116.82(3) . . ?
Cl2 Re2 Re1 135.41(3) . . ?
Re3 Re2 Re1 59.818(8) 7 . ?
Re3 Re2 Re1 59.866(8) . . ?
Re1 Re2 Re1 89.976(11) 7 . ?
S4 Re3 S1 89.99(4) . . ?
S4 Re3 S3 174.13(4) . . ?
S1 Re3 S3 90.03(4) . . ?
S4 Re3 S2 89.77(4) . 7 ?
S1 Re3 S2 174.14(4) . 7 ?
S3 Re3 S2 89.61(4) . 7 ?
S4 Re3 P 90.85(5) . . ?
S1 Re3 P 90.01(5) . . ?
S3 Re3 P 95.02(5) . . ?
S2 Re3 P 95.85(5) 7 . ?
S4 Re3 Re1 57.43(3) . 7 ?
S1 Re3 Re1 117.64(3) . 7 ?
S3 Re3 Re1 117.61(3) . 7 ?
S2 Re3 Re1 57.62(3) 7 7 ?
P Re3 Re1 135.34(4) . 7 ?
S4 Re3 Re2 117.72(3) . 7 ?
S1 Re3 Re2 117.65(3) . 7 ?
S3 Re3 Re2 57.32(3) . 7 ?
S2 Re3 Re2 57.55(3) 7 7 ?
P Re3 Re2 138.32(4) . 7 ?
Re1 Re3 Re2 60.311(7) 7 7 ?
S4 Re3 Re2 57.62(3) . . ?
S1 Re3 Re2 57.47(3) . . ?
S3 Re3 Re2 117.80(3) . . ?
S2 Re3 Re2 117.79(3) 7 . ?
P Re3 Re2 131.24(4) . . ?
Re1 Re3 Re2 60.199(7) 7 . ?
Re2 Re3 Re2 90.432(11) 7 . ?
S4 Re3 Re1 117.87(3) . . ?
S1 Re3 Re1 57.50(3) . . ?
S3 Re3 Re1 57.56(3) . . ?
S2 Re3 Re1 117.70(3) 7 . ?
P Re3 Re1 134.03(4) . . ?
Re1 Re3 Re1 90.407(11) 7 . ?
Re2 Re3 Re1 60.177(8) 7 . ?
Re2 Re3 Re1 60.280(9) . . ?
Re3 S1 Re2 65.44(3) . . ?
Re3 S1 Re1 65.43(3) . . ?
Re2 S1 Re1 65.58(3) . . ?
Re3 S2 Re2 65.28(3) 7 . ?
Re3 S2 Re1 65.21(3) 7 . ?
Re2 S2 Re1 65.42(3) . . ?
Re3 S3 Re2 65.44(3) . 7 ?
Re3 S3 Re1 65.32(3) . . ?
Re2 S3 Re1 65.47(3) 7 . ?
Re3 S4 Re1 65.47(3) . 7 ?
Re3 S4 Re2 65.39(3) . . ?
Re1 S4 Re2 65.45(3) 7 . ?
C15 P C13 101.4(4) . . ?
C15 P C11 105.7(4) . . ?
C13 P C11 103.9(4) . . ?
C15 P Re3 116.6(3) . . ?
C13 P Re3 116.8(3) . . ?
C11 P Re3 111.0(2) . . ?
C12 C11 P 118.0(6) . . ?
C14 C13 P 116.9(6) . . ?
C16 C15 P 113.1(7) . . ?
C25 N C21 111.4(4) . . ?
C25 N C29 110.8(4) . . ?
C21 N C29 105.9(4) . . ?
C25 N C33 107.2(4) . . ?
C21 N C33 110.9(4) . . ?
C29 N C33 110.7(4) . . ?
C22 C21 N 115.4(4) . . ?
C23 C22 C21 110.2(5) . . ?
C24 C23 C22 112.0(6) . . ?
N C25 C26 116.3(4) . . ?
C27 C26 C25 109.7(5) . . ?
C26 C27 C28 114.2(7) . . ?
C30 C29 N 116.0(5) . . ?
C29 C30 C31 111.4(6) . . ?
C32 C31 C30 114.1(7) . . ?
C34 C33 N 115.1(4) . . ?
C33 C34 C35B 107(2) . . ?
C33 C34 C35A 116.3(14) . . ?
C36A C35A C34 122(2) . . ?
C36B C35B C34 124(3) . . ?
C12S C11S C16S 120.0 . . ?
C12S C11S C10S 120.6(5) . . ?
C16S C11S C10S 119.3(5) . . ?
C13S C12S C11S 120.0 . . ?
C12S C13S C14S 120.0 . . ?
C13S C14S C15S 120.0 . . ?
C16S C15S C14S 120.0 . . ?
C15S C16S C11S 120.0 . . ?
C22S C21S C26S 120.0 . . ?
C22S C21S C20S 118.6(5) . . ?
C26S C21S C20S 121.3(5) . . ?
C21S C22S C23S 120.0 . . ?
C22S C23S C24S 120.0 . . ?
C25S C24S C23S 120.0 . . ?
C26S C25S C24S 120.0 . . ?
C25S C26S C21S 120.0 . . ?
C32S C31S C36S 120.0 . . ?
C32S C31S C30S 119.9(5) . . ?
C36S C31S C30S 120.1(5) . . ?
C33S C32S C31S 120.0 . . ?
C32S C33S C34S 120.0 . . ?
C33S C34S C35S 120.0 . . ?
C36S C35S C34S 120.0 . . ?
C35S C36S C31S 120.0 . . ?

loop_
_geom_bond_atom_site_label_1
_geom_bond_atom_site_label_2
_geom_bond_distance
_geom_bond_site_symmetry_2
_geom_bond_publ_flag
Re1 S4 2.4043(11) 7 ?
Re1 S1 2.4089(12) . ?
Re1 S3 2.4125(12) . ?
Re1 S2 2.4144(12) . ?
Re1 Cl1 2.4317(12) . ?
Re1 Re3 2.5954(3) 7 ?
Re1 Re3 2.5975(3) . ?
Re1 Re2 2.6041(3) 7 ?
Re1 Re2 2.6083(3) . ?
Re2 S3 2.4033(12) 7 ?
Re2 S1 2.4075(12) . ?
Re2 S2 2.4123(12) . ?
Re2 S4 2.4125(12) . ?
Re2 Cl2 2.4321(12) . ?
Re2 Re3 2.5969(3) 7 ?
Re2 Re3 2.5972(3) . ?
Re2 Re1 2.6041(3) 7 ?
Re3 S4 2.3956(11) . ?
Re3 S1 2.3972(12) . ?
Re3 S3 2.4009(12) . ?
Re3 S2 2.4022(12) 7 ?
Re3 P 2.4690(14) . ?
Re3 Re1 2.5954(3) 7 ?
Re3 Re2 2.5969(3) 7 ?
S2 Re3 2.4022(12) 7 ?
S3 Re2 2.4033(12) 7 ?
S4 Re1 2.4043(11) 7 ?
P C15 1.799(8) . ?
P C13 1.816(8) . ?
P C11 1.868(7) . ?
C11 C12 1.473(10) . ?
C13 C14 1.489(12) . ?
C15 C16 1.446(13) . ?
N C25 1.514(6) . ?
N C21 1.517(7) . ?
N C29 1.521(6) . ?
N C33 1.526(6) . ?
C21 C22 1.516(7) . ?
C22 C23 1.513(8) . ?
C23 C24 1.499(10) . ?
C25 C26 1.518(8) . ?
C26 C27 1.507(9) . ?
C27 C28 1.507(11) . ?
C29 C30 1.497(8) . ?
C30 C31 1.514(9) . ?
C31 C32 1.481(10) . ?
C33 C34 1.483(8) . ?
C34 C35B 1.522(12) . ?
C34 C35A 1.523(12) . ?
C35A C36A 1.36(4) . ?
C35B C36B 1.36(4) . ?
C10S C11S 1.520(6) . ?
C11S C12S 1.3900 . ?
C11S C16S 1.3900 . ?
C12S C13S 1.3900 . ?
C13S C14S 1.3900 . ?
C14S C15S 1.3900 . ?
C15S C16S 1.3900 . ?
C20S C21S 1.520(6) . ?
C21S C22S 1.3900 . ?
C21S C26S 1.3900 . ?
C22S C23S 1.3900 . ?
C23S C24S 1.3900 . ?
C24S C25S 1.3900 . ?
C25S C26S 1.3900 . ?
C30S C31S 1.508(6) . ?
C31S C32S 1.3900 . ?
C31S C36S 1.3900 . ?
C32S C33S 1.3900 . ?
C33S C34S 1.3900 . ?
C34S C35S 1.3900 . ?
C35S C36S 1.3900 . ?

loop_
_geom_torsion_atom_site_label_1
_geom_torsion_atom_site_label_2
_geom_torsion_atom_site_label_3
_geom_torsion_atom_site_label_4
_geom_torsion
_geom_torsion_site_symmetry_1
_geom_torsion_site_symmetry_2
_geom_torsion_site_symmetry_3
_geom_torsion_site_symmetry_4
_geom_torsion_publ_flag
S4 Re1 Re2 S3 0.05(5) 7 . . 7 ?
S1 Re1 Re2 S3 -175.41(5) . . . 7 ?
S3 Re1 Re2 S3 -105.28(4) . . . 7 ?
S2 Re1 Re2 S3 69.93(5) . . . 7 ?
Cl1 Re1 Re2 S3 127.41(6) . . . 7 ?
Re3 Re1 Re2 S3 1.77(3) 7 . . 7 ?
Re3 Re1 Re2 S3 -107.35(3) . . . 7 ?
Re2 Re1 Re2 S3 -52.81(3) 7 . . 7 ?
S4 Re1 Re2 S1 175.46(5) 7 . . . ?
S3 Re1 Re2 S1 70.13(5) . . . . ?
S2 Re1 Re2 S1 -114.66(5) . . . . ?
Cl1 Re1 Re2 S1 -57.18(6) . . . . ?
Re3 Re1 Re2 S1 177.18(3) 7 . . . ?
Re3 Re1 Re2 S1 68.06(3) . . . . ?
Re2 Re1 Re2 S1 122.60(4) 7 . . . ?
S4 Re1 Re2 S2 -69.88(5) 7 . . . ?
S1 Re1 Re2 S2 114.66(5) . . . . ?
S3 Re1 Re2 S2 -175.21(5) . . . . ?
Cl1 Re1 Re2 S2 57.48(6) . . . . ?
Re3 Re1 Re2 S2 -68.16(3) 7 . . . ?
Re3 Re1 Re2 S2 -177.28(3) . . . . ?
Re2 Re1 Re2 S2 -122.74(3) 7 . . . ?
S4 Re1 Re2 S4 105.37(4) 7 . . . ?
S1 Re1 Re2 S4 -70.08(5) . . . . ?
S3 Re1 Re2 S4 0.05(5) . . . . ?
S2 Re1 Re2 S4 175.26(5) . . . . ?
Cl1 Re1 Re2 S4 -127.26(6) . . . . ?
Re3 Re1 Re2 S4 107.10(3) 7 . . . ?
Re3 Re1 Re2 S4 -2.02(3) . . . . ?
Re2 Re1 Re2 S4 52.52(3) 7 . . . ?
S4 Re1 Re2 Cl2 -127.81(6) 7 . . . ?
S1 Re1 Re2 Cl2 56.73(6) . . . . ?
S3 Re1 Re2 Cl2 126.86(6) . . . . ?
S2 Re1 Re2 Cl2 -57.93(6) . . . . ?
Cl1 Re1 Re2 Cl2 -0.45(7) . . . . ?
Re3 Re1 Re2 Cl2 -126.09(5) 7 . . . ?
Re3 Re1 Re2 Cl2 124.80(5) . . . . ?
Re2 Re1 Re2 Cl2 179.33(5) 7 . . . ?
S4 Re1 Re2 Re3 -1.73(3) 7 . . 7 ?
S1 Re1 Re2 Re3 -177.18(3) . . . 7 ?
S3 Re1 Re2 Re3 -107.05(3) . . . 7 ?
S2 Re1 Re2 Re3 68.16(3) . . . 7 ?
Cl1 Re1 Re2 Re3 125.64(5) . . . 7 ?
Re3 Re1 Re2 Re3 -109.119(9) . . . 7 ?
Re2 Re1 Re2 Re3 -54.584(8) 7 . . 7 ?
S4 Re1 Re2 Re3 107.39(3) 7 . . . ?
S1 Re1 Re2 Re3 -68.06(3) . . . . ?
S3 Re1 Re2 Re3 2.07(3) . . . . ?
S2 Re1 Re2 Re3 177.28(3) . . . . ?
Cl1 Re1 Re2 Re3 -125.24(5) . . . . ?
Re3 Re1 Re2 Re3 109.119(9) 7 . . . ?
Re2 Re1 Re2 Re3 54.535(7) 7 . . . ?
S4 Re1 Re2 Re1 52.86(3) 7 . . 7 ?
S1 Re1 Re2 Re1 -122.60(4) . . . 7 ?
S3 Re1 Re2 Re1 -52.47(3) . . . 7 ?
S2 Re1 Re2 Re1 122.74(3) . . . 7 ?
Cl1 Re1 Re2 Re1 -179.78(5) . . . 7 ?
Re3 Re1 Re2 Re1 54.584(8) 7 . . 7 ?
Re3 Re1 Re2 Re1 -54.535(7) . . . 7 ?
Re2 Re1 Re2 Re1 0.0 7 . . 7 ?
S3 Re2 Re3 S4 -70.87(5) 7 . . . ?
S1 Re2 Re3 S4 113.84(5) . . . . ?
S2 Re2 Re3 S4 -175.28(5) . . . . ?
Cl2 Re2 Re3 S4 56.41(6) . . . . ?
Re3 Re2 Re3 S4 -123.09(3) 7 . . . ?
Re1 Re2 Re3 S4 -68.20(3) 7 . . . ?
Re1 Re2 Re3 S4 -177.85(3) . . . . ?
S3 Re2 Re3 S1 175.29(5) 7 . . . ?
S2 Re2 Re3 S1 70.88(5) . . . . ?
S4 Re2 Re3 S1 -113.84(5) . . . . ?
Cl2 Re2 Re3 S1 -57.43(6) . . . . ?
Re3 Re2 Re3 S1 123.07(3) 7 . . . ?
Re1 Re2 Re3 S1 177.96(3) 7 . . . ?
Re1 Re2 Re3 S1 68.30(3) . . . . ?
S3 Re2 Re3 S3 104.89(4) 7 . . . ?
S1 Re2 Re3 S3 -70.40(5) . . . . ?
S2 Re2 Re3 S3 0.48(5) . . . . ?
S4 Re2 Re3 S3 175.76(5) . . . . ?
Cl2 Re2 Re3 S3 -127.82(6) . . . . ?
Re3 Re2 Re3 S3 52.67(3) 7 . . . ?
Re1 Re2 Re3 S3 107.56(3) 7 . . . ?
Re1 Re2 Re3 S3 -2.09(3) . . . . ?
S3 Re2 Re3 S2 -0.72(5) 7 . . 7 ?
S1 Re2 Re3 S2 -176.01(5) . . . 7 ?
S2 Re2 Re3 S2 -105.13(4) . . . 7 ?
S4 Re2 Re3 S2 70.15(5) . . . 7 ?
Cl2 Re2 Re3 S2 126.56(6) . . . 7 ?
Re3 Re2 Re3 S2 -52.94(3) 7 . . 7 ?
Re1 Re2 Re3 S2 1.95(3) 7 . . 7 ?
Re1 Re2 Re3 S2 -107.71(3) . . . 7 ?
S3 Re2 Re3 P -128.69(6) 7 . . . ?
S1 Re2 Re3 P 56.02(6) . . . . ?
S2 Re2 Re3 P 126.90(6) . . . . ?
S4 Re2 Re3 P -57.82(6) . . . . ?
Cl2 Re2 Re3 P -1.41(7) . . . . ?
Re3 Re2 Re3 P 179.09(5) 7 . . . ?
Re1 Re2 Re3 P -126.02(5) 7 . . . ?
Re1 Re2 Re3 P 124.33(5) . . . . ?
S3 Re2 Re3 Re1 -2.67(3) 7 . . 7 ?
S1 Re2 Re3 Re1 -177.96(3) . . . 7 ?
S2 Re2 Re3 Re1 -107.08(3) . . . 7 ?
S4 Re2 Re3 Re1 68.20(3) . . . 7 ?
Cl2 Re2 Re3 Re1 124.61(5) . . . 7 ?
Re3 Re2 Re3 Re1 -54.893(7) 7 . . 7 ?
Re1 Re2 Re3 Re1 -109.656(9) . . . 7 ?
S3 Re2 Re3 Re2 52.22(3) 7 . . 7 ?
S1 Re2 Re3 Re2 -123.07(3) . . . 7 ?
S2 Re2 Re3 Re2 -52.19(3) . . . 7 ?
S4 Re2 Re3 Re2 123.09(3) . . . 7 ?
Cl2 Re2 Re3 Re2 179.50(5) . . . 7 ?
Re3 Re2 Re3 Re2 0.0 7 . . 7 ?
Re1 Re2 Re3 Re2 54.893(7) 7 . . 7 ?
Re1 Re2 Re3 Re2 -54.763(8) . . . 7 ?
S3 Re2 Re3 Re1 106.98(3) 7 . . . ?
S1 Re2 Re3 Re1 -68.30(3) . . . . ?
S2 Re2 Re3 Re1 2.58(3) . . . . ?
S4 Re2 Re3 Re1 177.85(3) . . . . ?
Cl2 Re2 Re3 Re1 -125.73(5) . . . . ?
Re3 Re2 Re3 Re1 54.763(8) 7 . . . ?
Re1 Re2 Re3 Re1 109.656(9) 7 . . . ?
S4 Re1 Re3 S4 -104.83(4) 7 . . . ?
S1 Re1 Re3 S4 70.31(5) . . . . ?
S3 Re1 Re3 S4 -175.76(5) . . . . ?
S2 Re1 Re3 S4 -0.52(5) . . . . ?
Cl1 Re1 Re3 S4 127.93(5) . . . . ?
Re3 Re1 Re3 S4 -52.76(3) 7 . . . ?
Re2 Re1 Re3 S4 -107.66(3) 7 . . . ?
Re2 Re1 Re3 S4 2.05(3) . . . . ?
S4 Re1 Re3 S1 -175.14(5) 7 . . . ?
S3 Re1 Re3 S1 113.94(5) . . . . ?
S2 Re1 Re3 S1 -70.83(5) . . . . ?
Cl1 Re1 Re3 S1 57.63(5) . . . . ?
Re3 Re1 Re3 S1 -123.06(4) 7 . . . ?
Re2 Re1 Re3 S1 -177.96(3) 7 . . . ?
Re2 Re1 Re3 S1 -68.25(4) . . . . ?
S4 Re1 Re3 S3 70.93(5) 7 . . . ?
S1 Re1 Re3 S3 -113.94(5) . . . . ?
S2 Re1 Re3 S3 175.23(5) . . . . ?
Cl1 Re1 Re3 S3 -56.31(5) . . . . ?
Re3 Re1 Re3 S3 123.00(3) 7 . . . ?
Re2 Re1 Re3 S3 68.10(3) 7 . . . ?
Re2 Re1 Re3 S3 177.81(3) . . . . ?
S4 Re1 Re3 S2 0.98(5) 7 . . 7 ?
S1 Re1 Re3 S2 176.11(5) . . . 7 ?
S3 Re1 Re3 S2 -69.95(5) . . . 7 ?
S2 Re1 Re3 S2 105.29(4) . . . 7 ?
Cl1 Re1 Re3 S2 -126.26(5) . . . 7 ?
Re3 Re1 Re3 S2 53.05(3) 7 . . 7 ?
Re2 Re1 Re3 S2 -1.85(3) 7 . . 7 ?
Re2 Re1 Re3 S2 107.86(3) . . . 7 ?
S4 Re1 Re3 P 132.86(6) 7 . . . ?
S1 Re1 Re3 P -52.00(6) . . . . ?
S3 Re1 Re3 P 61.94(6) . . . . ?
S2 Re1 Re3 P -122.83(6) . . . . ?
Cl1 Re1 Re3 P 5.63(7) . . . . ?
Re3 Re1 Re3 P -175.06(5) 7 . . . ?
Re2 Re1 Re3 P 130.04(5) 7 . . . ?
Re2 Re1 Re3 P -120.25(5) . . . . ?
S4 Re1 Re3 Re1 -52.07(3) 7 . . 7 ?
S1 Re1 Re3 Re1 123.06(4) . . . 7 ?
S3 Re1 Re3 Re1 -123.00(3) . . . 7 ?
S2 Re1 Re3 Re1 52.24(3) . . . 7 ?
Cl1 Re1 Re3 Re1 -179.31(4) . . . 7 ?
Re3 Re1 Re3 Re1 0.0 7 . . 7 ?
Re2 Re1 Re3 Re1 -54.901(7) 7 . . 7 ?
Re2 Re1 Re3 Re1 54.807(7) . . . 7 ?
S4 Re1 Re3 Re2 2.83(3) 7 . . 7 ?
S1 Re1 Re3 Re2 177.96(3) . . . 7 ?
S3 Re1 Re3 Re2 -68.10(3) . . . 7 ?
S2 Re1 Re3 Re2 107.14(3) . . . 7 ?
Cl1 Re1 Re3 Re2 -124.41(4) . . . 7 ?
Re3 Re1 Re3 Re2 54.901(7) 7 . . 7 ?
Re2 Re1 Re3 Re2 109.708(10) . . . 7 ?
S4 Re1 Re3 Re2 -106.88(3) 7 . . . ?
S1 Re1 Re3 Re2 68.25(4) . . . . ?
S3 Re1 Re3 Re2 -177.81(3) . . . . ?
S2 Re1 Re3 Re2 -2.57(3) . . . . ?
Cl1 Re1 Re3 Re2 125.88(4) . . . . ?
Re3 Re1 Re3 Re2 -54.807(7) 7 . . . ?
Re2 Re1 Re3 Re2 -109.708(10) 7 . . . ?
S4 Re3 S1 Re2 -50.57(3) . . . . ?
S3 Re3 S1 Re2 123.56(3) . . . . ?
S2 Re3 S1 Re2 37.1(4) 7 . . . ?
P Re3 S1 Re2 -141.42(4) . . . . ?
Re1 Re3 S1 Re2 2.00(3) 7 . . . ?
Re2 Re3 S1 Re2 71.09(3) 7 . . . ?
Re1 Re3 S1 Re2 73.09(2) . . . . ?
S4 Re3 S1 Re1 -123.66(3) . . . . ?
S3 Re3 S1 Re1 50.47(3) . . . . ?
S2 Re3 S1 Re1 -36.0(4) 7 . . . ?
P Re3 S1 Re1 145.49(4) . . . . ?
Re1 Re3 S1 Re1 -71.09(3) 7 . . . ?
Re2 Re3 S1 Re1 -2.00(3) 7 . . . ?
Re2 Re3 S1 Re1 -73.09(2) . . . . ?
S3 Re2 S1 Re3 -36.9(4) 7 . . . ?
S2 Re2 S1 Re3 -122.77(3) . . . . ?
S4 Re2 S1 Re3 50.09(3) . . . . ?
Cl2 Re2 S1 Re3 143.16(4) . . . . ?
Re3 Re2 S1 Re3 -70.13(3) 7 . . . ?
Re1 Re2 S1 Re3 -1.98(3) 7 . . . ?
Re1 Re2 S1 Re3 -72.87(2) . . . . ?
S3 Re2 S1 Re1 35.9(4) 7 . . . ?
S2 Re2 S1 Re1 -49.91(3) . . . . ?
S4 Re2 S1 Re1 122.96(3) . . . . ?
Cl2 Re2 S1 Re1 -143.98(4) . . . . ?
Re3 Re2 S1 Re1 2.73(3) 7 . . . ?
Re3 Re2 S1 Re1 72.87(2) . . . . ?
Re1 Re2 S1 Re1 70.89(3) 7 . . . ?
S4 Re1 S1 Re3 37.8(3) 7 . . . ?
S3 Re1 S1 Re3 -50.14(3) . . . . ?
S2 Re1 S1 Re3 122.73(3) . . . . ?
Cl1 Re1 S1 Re3 -143.28(4) . . . . ?
Re3 Re1 S1 Re3 70.15(3) 7 . . . ?
Re2 Re1 S1 Re3 1.98(3) 7 . . . ?
Re2 Re1 S1 Re3 72.88(2) . . . . ?
S4 Re1 S1 Re2 -35.1(3) 7 . . . ?
S3 Re1 S1 Re2 -123.03(3) . . . . ?
S2 Re1 S1 Re2 49.85(3) . . . . ?
Cl1 Re1 S1 Re2 143.83(4) . . . . ?
Re3 Re1 S1 Re2 -2.73(3) 7 . . . ?
Re3 Re1 S1 Re2 -72.88(2) . . . . ?
Re2 Re1 S1 Re2 -70.91(3) 7 . . . ?
S3 Re2 S2 Re3 -50.48(3) 7 . . 7 ?
S1 Re2 S2 Re3 122.56(3) . . . 7 ?
S4 Re2 S2 Re3 36.4(3) . . . 7 ?
Cl2 Re2 S2 Re3 -143.89(4) . . . 7 ?
Re3 Re2 S2 Re3 70.07(3) . . . 7 ?
Re1 Re2 S2 Re3 1.89(3) 7 . . 7 ?
Re1 Re2 S2 Re3 72.72(2) . . . 7 ?
S3 Re2 S2 Re1 -123.20(3) 7 . . . ?
S1 Re2 S2 Re1 49.84(3) . . . . ?
S4 Re2 S2 Re1 -36.3(3) . . . . ?
Cl2 Re2 S2 Re1 143.39(4) . . . . ?
Re3 Re2 S2 Re1 -72.72(2) 7 . . . ?
Re3 Re2 S2 Re1 -2.65(3) . . . . ?
Re1 Re2 S2 Re1 -70.84(3) 7 . . . ?
S4 Re1 S2 Re3 50.34(3) 7 . . 7 ?
S1 Re1 S2 Re3 -122.63(3) . . . 7 ?
S3 Re1 S2 Re3 -36.0(3) . . . 7 ?
Cl1 Re1 S2 Re3 143.49(4) . . . 7 ?
Re3 Re1 S2 Re3 -70.18(3) . . . 7 ?
Re2 Re1 S2 Re3 -1.99(3) 7 . . 7 ?
Re2 Re1 S2 Re3 -72.83(2) . . . 7 ?
S4 Re1 S2 Re2 123.17(3) 7 . . . ?
S1 Re1 S2 Re2 -49.80(3) . . . . ?
S3 Re1 S2 Re2 36.8(3) . . . . ?
Cl1 Re1 S2 Re2 -143.69(4) . . . . ?
Re3 Re1 S2 Re2 72.83(2) 7 . . . ?
Re3 Re1 S2 Re2 2.64(3) . . . . ?
Re2 Re1 S2 Re2 70.84(3) 7 . . . ?
S4 Re3 S3 Re2 -33.2(4) . . . 7 ?
S1 Re3 S3 Re2 -123.43(4) . . . 7 ?
S2 Re3 S3 Re2 50.72(3) 7 . . 7 ?
P Re3 S3 Re2 146.56(4) . . . 7 ?
Re1 Re3 S3 Re2 -1.84(3) 7 . . 7 ?
Re2 Re3 S3 Re2 -70.85(3) . . . 7 ?
Re1 Re3 S3 Re2 -73.00(2) . . . 7 ?
S4 Re3 S3 Re1 39.8(4) . . . . ?
S1 Re3 S3 Re1 -50.43(3) . . . . ?
S2 Re3 S3 Re1 123.72(3) 7 . . . ?
P Re3 S3 Re1 -140.44(4) . . . . ?
Re1 Re3 S3 Re1 71.16(3) 7 . . . ?
Re2 Re3 S3 Re1 73.00(2) 7 . . . ?
Re2 Re3 S3 Re1 2.15(3) . . . . ?
S4 Re1 S3 Re3 -122.84(3) 7 . . . ?
S1 Re1 S3 Re3 50.10(3) . . . . ?
S2 Re1 S3 Re3 -36.6(3) . . . . ?
Cl1 Re1 S3 Re3 143.95(4) . . . . ?
Re3 Re1 S3 Re3 -70.22(3) 7 . . . ?
Re2 Re1 S3 Re3 -72.96(2) 7 . . . ?
Re2 Re1 S3 Re3 -2.13(3) . . . . ?
S4 Re1 S3 Re2 -49.89(3) 7 . . 7 ?
S1 Re1 S3 Re2 123.06(3) . . . 7 ?
S2 Re1 S3 Re2 36.4(3) . . . 7 ?
Cl1 Re1 S3 Re2 -143.09(4) . . . 7 ?
Re3 Re1 S3 Re2 2.74(3) 7 . . 7 ?
Re3 Re1 S3 Re2 72.96(2) . . . 7 ?
Re2 Re1 S3 Re2 70.83(3) . . . 7 ?
S1 Re3 S4 Re1 123.41(4) . . . 7 ?
S3 Re3 S4 Re1 33.2(4) . . . 7 ?
S2 Re3 S4 Re1 -50.74(3) 7 . . 7 ?
P Re3 S4 Re1 -146.59(4) . . . 7 ?
Re2 Re3 S4 Re1 1.80(3) 7 . . 7 ?
Re2 Re3 S4 Re1 72.95(2) . . . 7 ?
Re1 Re3 S4 Re1 70.84(3) . . . 7 ?
S1 Re3 S4 Re2 50.46(3) . . . . ?
S3 Re3 S4 Re2 -39.8(4) . . . . ?
S2 Re3 S4 Re2 -123.69(3) 7 . . . ?
P Re3 S4 Re2 140.47(4) . . . . ?
Re1 Re3 S4 Re2 -72.95(2) 7 . . . ?
Re2 Re3 S4 Re2 -71.15(3) 7 . . . ?
Re1 Re3 S4 Re2 -2.11(3) . . . . ?
S3 Re2 S4 Re3 122.86(3) 7 . . . ?
S1 Re2 S4 Re3 -50.17(3) . . . . ?
S2 Re2 S4 Re3 36.1(3) . . . . ?
Cl2 Re2 S4 Re3 -143.66(4) . . . . ?
Re3 Re2 S4 Re3 70.07(3) 7 . . . ?
Re1 Re2 S4 Re3 72.97(2) 7 . . . ?
Re1 Re2 S4 Re3 2.08(3) . . . . ?
S3 Re2 S4 Re1 49.90(3) 7 . . 7 ?
S1 Re2 S4 Re1 -123.13(3) . . . 7 ?
S2 Re2 S4 Re1 -36.9(3) . . . 7 ?
Cl2 Re2 S4 Re1 143.37(4) . . . 7 ?
Re3 Re2 S4 Re1 -2.90(3) 7 . . 7 ?
Re3 Re2 S4 Re1 -72.97(2) . . . 7 ?
Re1 Re2 S4 Re1 -70.89(3) . . . 7 ?
S4 Re3 P C15 73.3(4) . . . . ?
S1 Re3 P C15 163.3(4) . . . . ?
S3 Re3 P C15 -106.7(4) . . . . ?
S2 Re3 P C15 -16.6(4) 7 . . . ?
Re1 Re3 P C15 31.9(4) 7 . . . ?
Re2 Re3 P C15 -62.5(4) 7 . . . ?
Re2 Re3 P C15 118.9(4) . . . . ?
Re1 Re3 P C15 -155.1(4) . . . . ?
S4 Re3 P C13 -166.7(3) . . . . ?
S1 Re3 P C13 -76.7(3) . . . . ?
S3 Re3 P C13 13.3(3) . . . . ?
S2 Re3 P C13 103.5(3) 7 . . . ?
Re1 Re3 P C13 152.0(3) 7 . . . ?
Re2 Re3 P C13 57.6(3) 7 . . . ?
Re2 Re3 P C13 -121.1(3) . . . . ?
Re1 Re3 P C13 -35.0(3) . . . . ?
S4 Re3 P C11 -47.8(3) . . . . ?
S1 Re3 P C11 42.2(3) . . . . ?
S3 Re3 P C11 132.2(3) . . . . ?
S2 Re3 P C11 -137.7(3) 7 . . . ?
Re1 Re3 P C11 -89.1(3) 7 . . . ?
Re2 Re3 P C11 176.4(3) 7 . . . ?
Re2 Re3 P C11 -2.2(3) . . . . ?
Re1 Re3 P C11 83.8(3) . . . . ?
C15 P C11 C12 57.0(8) . . . . ?
C13 P C11 C12 -49.4(8) . . . . ?
Re3 P C11 C12 -175.7(6) . . . . ?
C15 P C13 C14 -170.6(7) . . . . ?
C11 P C13 C14 -61.0(7) . . . . ?
Re3 P C13 C14 61.6(7) . . . . ?
C13 P C15 C16 168.3(7) . . . . ?
C11 P C15 C16 60.1(8) . . . . ?
Re3 P C15 C16 -63.8(9) . . . . ?
C25 N C21 C22 -58.2(6) . . . . ?
C29 N C21 C22 -178.7(5) . . . . ?
C33 N C21 C22 61.2(6) . . . . ?
N C21 C22 C23 -176.5(5) . . . . ?
C21 C22 C23 C24 -178.0(7) . . . . ?
C21 N C25 C26 -51.2(6) . . . . ?
C29 N C25 C26 66.4(6) . . . . ?
C33 N C25 C26 -172.7(5) . . . . ?
N C25 C26 C27 -179.1(6) . . . . ?
C25 C26 C27 C28 -171.6(8) . . . . ?
C25 N C29 C30 63.7(7) . . . . ?
C21 N C29 C30 -175.4(5) . . . . ?
C33 N C29 C30 -55.1(7) . . . . ?
N C29 C30 C31 -177.0(6) . . . . ?
C29 C30 C31 C32 176.6(8) . . . . ?
C25 N C33 C34 178.5(6) . . . . ?
C21 N C33 C34 56.7(7) . . . . ?
C29 N C33 C34 -60.6(7) . . . . ?
N C33 C34 C35B 171.1(17) . . . . ?
N C33 C34 C35A 176.8(17) . . . . ?
C33 C34 C35A C36A 177(2) . . . . ?
C33 C34 C35B C36B -71(3) . . . . ?
C16S C11S C12S C13S 0.0 . . . . ?
C10S C11S C12S C13S -176.1(17) . . . . ?
C11S C12S C13S C14S 0.0 . . . . ?
C12S C13S C14S C15S 0.0 . . . . ?
C13S C14S C15S C16S 0.0 . . . . ?
C14S C15S C16S C11S 0.0 . . . . ?
C12S C11S C16S C15S 0.0 . . . . ?
C10S C11S C16S C15S 176.2(17) . . . . ?
C26S C21S C22S C23S 0.0 . . . . ?
C20S C21S C22S C23S 176.6(18) . . . . ?
C21S C22S C23S C24S 0.0 . . . . ?
C22S C23S C24S C25S 0.0 . . . . ?
C23S C24S C25S C26S 0.0 . . . . ?
C24S C25S C26S C21S 0.0 . . . . ?
C22S C21S C26S C25S 0.0 . . . . ?
C20S C21S C26S C25S -176.5(18) . . . . ?
C36S C31S C32S C33S 0.0 . . . . ?
C30S C31S C32S C33S 178(2) . . . . ?
C31S C32S C33S C34S 0.0 . . . . ?
C32S C33S C34S C35S 0.0 . . . . ?
C33S C34S C35S C36S 0.0 . . . . ?
C34S C35S C36S C31S 0.0 . . . . ?
C32S C31S C36S C35S 0.0 . . . . ?
C30S C31S C36S C35S -178(2) . . . . ?
